data_1524689
loop_
_publ_author_name
'Kihlborg, L.'
'Hussain, A.'

_publ_section_title
;
 Alkali metal location and tungsten off-center displacement in hexagonal
 potassium and cesium tungsten bronzes
;
_journal_name_full 'Materials Research Bulletin'
_journal_page_first 667
_journal_page_last 674
_journal_volume 14
_journal_year 1979
_chemical_formula_sum 'K0.2167 O3 W'
_chemical_name_systematic 'K0.2167 W O3'
_space_group_IT_number 193
_symmetry_space_group_name_Hall '-P 6c 2'
_symmetry_space_group_name_H-M 'P 63/m c m'
_cell_angle_alpha 90
_cell_angle_beta 90
_cell_angle_gamma 120
_cell_formula_units_Z 6
_cell_length_a 7.3869
_cell_length_b 7.3869
_cell_length_c 7.5101
_cell_volume 354.896
_citation_journal_id_ASTM MRBUAC
_cod_data_source_file Kihlborg_MRBUAC_1979_216.cif
_cod_data_source_block K0.2167O3W1
_cod_original_cell_volume 354.8957
_cod_original_formula_sum 'K0.2167 O3 W1'
_cod_database_code 1524689

loop_
_symmetry_equiv_pos_as_xyz
x,y,z
x-y,x,z+1/2
-y,x-y,z
-x,-y,z+1/2
-x+y,-x,z
y,-x+y,z+1/2
-y,-x,-z
x-y,-y,-z+1/2
x,x-y,-z
y,x,-z+1/2
-x+y,y,-z
-x,-x+y,-z+1/2
-x,-y,-z
-x+y,-x,-z-1/2
y,-x+y,-z
x,y,-z-1/2
x-y,x,-z
-y,x-y,-z-1/2
y,x,z
-x+y,y,z-1/2
-x,-x+y,z
-y,-x,z-1/2
x-y,-y,z
x,x-y,z-1/2

loop_
_atom_site_label
_atom_site_type_symbol
_atom_site_fract_x
_atom_site_fract_y
_atom_site_fract_z
_atom_site_occupancy
_atom_site_U_iso_or_equiv
O2 O-2 0.424 0.209 0.25 1 0.0
O1 O-2 0.472 0 0 0.5 0.0
K1 K+1 0 0 0 0.65 0.0
W1 W+5 0.4746 0 0.25 1 0.0
